data_7222831
loop_
_publ_author_name
'Singh, Shailja'
'Sharma, Kumkum'
'Awasthi, Satish K.'

_publ_section_title
;
 The interaction of (7-chloroquinolin-4-yl)-(2,5-dimethoxyphenyl)-amine
 hydrochloride dihydrate with serum albumin proteins, inputs from
 spectroscopic, molecular docking and X-ray diffraction studies
;
_journal_issue 104
_journal_name_full 'RSC Adv.'
_journal_page_first 85854
_journal_paper_doi 10.1039/C5RA02815A
_journal_volume 5
_journal_year 2015
_chemical_formula_sum 'C18 H20 Cl2 N2 O4'
_chemical_formula_weight 399.26
_chemical_name_systematic
;
?
;
_space_group_IT_number 2
_symmetry_space_group_name_Hall '-P 1'
_symmetry_space_group_name_H-M 'P -1'
_atom_sites_solution_hydrogens geom
_atom_sites_solution_primary direct
_atom_sites_solution_secondary difmap
_audit_creation_method SHELXL-97
_audit_update_record
;
2012-07-07 deposited with the CCDC.
2015-09-24 downloaded from the CCDC.
;
_cell_angle_alpha 83.013(5)
_cell_angle_beta 81.025(5)
_cell_angle_gamma 79.065(5)
_cell_formula_units_Z 2
_cell_length_a 7.3283(4)
_cell_length_b 9.6448(6)
_cell_length_c 13.9704(8)
_cell_measurement_temperature 293(2)
_cell_volume 953.31(10)
_computing_structure_refinement 'SHELXL-97 (Sheldrick, 2008)'
_diffrn_ambient_temperature 293(2)
_diffrn_measured_fraction_theta_full 0.998
_diffrn_measured_fraction_theta_max 0.998
_diffrn_radiation_monochromator graphite
_diffrn_radiation_source 'fine-focus sealed tube'
_diffrn_radiation_type MoK\a
_diffrn_radiation_wavelength 0.71073
_diffrn_reflns_av_R_equivalents 0.0275
_diffrn_reflns_av_sigmaI/netI 0.0231
_diffrn_reflns_limit_h_max 9
_diffrn_reflns_limit_h_min -9
_diffrn_reflns_limit_k_max 11
_diffrn_reflns_limit_k_min -11
_diffrn_reflns_limit_l_max 17
_diffrn_reflns_limit_l_min -17
_diffrn_reflns_number 12963
_diffrn_reflns_theta_full 25.99
_diffrn_reflns_theta_max 25.99
_diffrn_reflns_theta_min 2.86
_exptl_absorpt_coefficient_mu 0.366
_exptl_crystal_density_diffrn 1.391
_exptl_crystal_density_method 'not measured'
_exptl_crystal_F_000 416
_refine_diff_density_max 0.530
_refine_diff_density_min -0.297
_refine_diff_density_rms 0.047
_refine_ls_extinction_coef 0.002(3)
_refine_ls_extinction_expression Fc^*^=kFc[1+0.001xFc^2^\l^3^/sin(2\q)]^-1/4^
_refine_ls_extinction_method SHELXL
_refine_ls_goodness_of_fit_ref 1.174
_refine_ls_hydrogen_treatment mixed
_refine_ls_matrix_type full
_refine_ls_number_parameters 316
_refine_ls_number_reflns 3732
_refine_ls_number_restraints 0
_refine_ls_restrained_S_all 1.174
_refine_ls_R_factor_all 0.0644
_refine_ls_R_factor_gt 0.0554
_refine_ls_shift/su_max 0.384
_refine_ls_shift/su_mean 0.027
_refine_ls_structure_factor_coef Fsqd
_refine_ls_weighting_details 'calc w=1/[\s^2^(Fo^2^)+(0.0628P)^2^+0.6409P] where P=(Fo^2^+2Fc^2^)/3'
_refine_ls_weighting_scheme calc
_refine_ls_wR_factor_gt 0.1532
_refine_ls_wR_factor_ref 0.1592
_reflns_number_gt 3185
_reflns_number_total 3732
_reflns_threshold_expression >2\s(I)
_cod_data_source_file c5ra02815a2.cif
_cod_data_source_block sqtrim
_cod_database_code 7222831

loop_
_symmetry_equiv_pos_as_xyz
'x, y, z'
'-x, -y, -z'

loop_
_atom_site_label
_atom_site_type_symbol
_atom_site_fract_x
_atom_site_fract_y
_atom_site_fract_z
_atom_site_U_iso_or_equiv
_atom_site_adp_type
_atom_site_occupancy
_atom_site_symmetry_multiplicity
_atom_site_calc_flag
Cl1 Cl 0.50636(13) 0.93971(11) 0.72407(5) 0.0687(3) Uani 1 1 d
Cl2 Cl 0.28670(18) 0.43928(9) 0.90601(6) 0.0723(3) Uani 1 1 d
O1 O -0.3572(3) 0.6220(3) 1.43082(15) 0.0586(6) Uani 1 1 d
O2 O -0.2324(3) 0.7314(2) 1.56813(14) 0.0542(6) Uani 1 1 d
O3 O 0.0869(3) 0.8383(2) 1.53209(15) 0.0572(6) Uani 1 1 d
O4 O 0.1369(5) 0.5104(3) 1.1220(2) 0.0875(10) Uani 1 1 d
N1 N 0.1913(3) 1.1665(2) 1.02937(17) 0.0448(6) Uani 1 1 d
N2 N 0.1222(3) 0.7852(3) 1.18717(16) 0.0412(6) Uani 1 1 d
C1 C 0.1040(4) 1.1628(3) 1.1212(2) 0.0470(7) Uani 1 1 d
C2 C 0.0791(4) 1.0393(3) 1.1757(2) 0.0423(6) Uani 1 1 d
C3 C 0.1447(3) 0.9081(3) 1.13640(18) 0.0350(5) Uani 1 1 d
C4 C 0.3086(4) 0.7896(3) 0.9882(2) 0.0460(7) Uani 1 1 d
C5 C 0.3908(4) 0.7985(4) 0.8940(2) 0.0510(7) Uani 1 1 d
C6 C 0.4049(4) 0.9323(3) 0.84487(19) 0.0457(7) Uani 1 1 d
C7 C 0.3439(4) 1.0528(3) 0.88855(19) 0.0426(6) Uani 1 1 d
C8 C 0.2571(3) 1.0438(3) 0.98566(18) 0.0370(6) Uani 1 1 d
C9 C 0.2361(3) 0.9122(3) 1.03726(18) 0.0353(6) Uani 1 1 d
C10 C 0.0356(4) 0.7688(3) 1.28665(18) 0.0380(6) Uani 1 1 d
C11 C -0.1208(4) 0.7048(3) 1.30644(19) 0.0379(6) Uani 1 1 d
C12 C -0.2049(4) 0.6869(3) 1.40183(19) 0.0407(6) Uani 1 1 d
C13 C -0.1362(4) 0.7371(3) 1.47609(18) 0.0414(6) Uani 1 1 d
C14 C 0.0266(4) 0.7969(3) 1.45450(19) 0.0434(6) Uani 1 1 d
C15 C 0.1125(4) 0.8128(3) 1.3588(2) 0.0434(6) Uani 1 1 d
C16 C -0.4188(7) 0.5518(6) 1.3614(3) 0.0734(11) Uani 1 1 d
C17 C -0.1544(7) 0.6212(5) 1.6347(3) 0.0663(10) Uani 1 1 d
C18 C 0.2632(6) 0.8867(5) 1.5148(3) 0.0700(11) Uani 1 1 d
H2 H 0.019(4) 1.039(3) 1.244(2) 0.045(8) Uiso 1 1 d
H4 H 0.310(5) 0.700(4) 1.025(3) 0.063(10) Uiso 1 1 d
H4A H 0.189(7) 0.489(5) 1.056(4) 0.111(16) Uiso 1 1 d
H4B H 0.300(3) 0.509(2) 1.1289(17) 0.019(5) Uiso 1 1 d
H7 H 0.359(4) 1.140(4) 0.857(2) 0.049(8) Uiso 1 1 d
H11 H -0.170(4) 0.678(3) 1.261(2) 0.043(8) Uiso 1 1 d
H15 H 0.219(5) 0.855(3) 1.346(2) 0.050(8) Uiso 1 1 d
H2A H 0.145(5) 0.716(4) 1.161(3) 0.057(10) Uiso 1 1 d
H1A H 0.064(5) 1.253(4) 1.148(2) 0.058(9) Uiso 1 1 d
H5 H 0.435(5) 0.712(4) 0.860(3) 0.070(11) Uiso 1 1 d
H12A H 0.143(9) 0.458(6) 0.893(4) 0.15(2) Uiso 1 1 d
H16A H -0.462(6) 0.617(5) 1.311(4) 0.093(15) Uiso 1 1 d
H16B H -0.320(6) 0.489(4) 1.329(3) 0.080(13) Uiso 1 1 d
H16C H -0.511(6) 0.499(5) 1.395(3) 0.088(13) Uiso 1 1 d
H17A H -0.035(7) 0.636(5) 1.646(3) 0.095(15) Uiso 1 1 d
H17B H -0.230(6) 0.620(4) 1.691(3) 0.079(12) Uiso 1 1 d
H17C H -0.134(7) 0.521(6) 1.611(3) 0.108(16) Uiso 1 1 d
H18A H 0.273(5) 0.918(4) 1.577(3) 0.076(11) Uiso 1 1 d
H18B H 0.354(5) 0.820(4) 1.496(3) 0.056(10) Uiso 1 1 d
H18C H 0.255(6) 0.979(5) 1.471(3) 0.087(14) Uiso 1 1 d

loop_
_atom_site_aniso_label
_atom_site_aniso_U_11
_atom_site_aniso_U_22
_atom_site_aniso_U_33
_atom_site_aniso_U_23
_atom_site_aniso_U_13
_atom_site_aniso_U_12
Cl1 0.0712(6) 0.1061(7) 0.0315(4) -0.0051(4) 0.0053(3) -0.0334(5)
Cl2 0.1233(9) 0.0523(5) 0.0461(5) -0.0036(3) -0.0012(5) -0.0369(5)
O1 0.0559(13) 0.0773(15) 0.0426(11) -0.0042(10) 0.0103(9) -0.0265(11)
O2 0.0656(13) 0.0555(12) 0.0295(10) -0.0001(8) 0.0077(9) 0.0057(10)
O3 0.0751(15) 0.0635(14) 0.0370(11) -0.0110(10) -0.0095(10) -0.0164(11)
O4 0.147(3) 0.0578(16) 0.0557(16) -0.0140(12) 0.0084(17) -0.0250(17)
N1 0.0543(14) 0.0393(12) 0.0424(13) 0.0016(10) -0.0062(10) -0.0158(10)
N2 0.0593(15) 0.0326(12) 0.0304(11) -0.0034(9) 0.0054(10) -0.0136(10)
C1 0.0595(18) 0.0366(15) 0.0457(16) -0.0061(12) -0.0026(13) -0.0126(13)
C2 0.0495(15) 0.0395(14) 0.0375(14) -0.0057(11) 0.0026(12) -0.0126(12)
C3 0.0361(13) 0.0365(13) 0.0336(13) -0.0014(10) -0.0029(10) -0.0122(10)
C4 0.0531(17) 0.0411(15) 0.0421(15) -0.0047(12) 0.0048(12) -0.0127(13)
C5 0.0566(18) 0.0543(18) 0.0419(16) -0.0111(13) 0.0069(13) -0.0162(14)
C6 0.0404(14) 0.0679(19) 0.0316(13) -0.0027(13) -0.0021(11) -0.0198(13)
C7 0.0421(15) 0.0529(17) 0.0353(14) 0.0066(12) -0.0079(11) -0.0196(13)
C8 0.0363(13) 0.0417(14) 0.0358(13) 0.0013(11) -0.0085(10) -0.0143(11)
C9 0.0338(12) 0.0417(14) 0.0319(12) -0.0006(10) -0.0035(10) -0.0127(10)
C10 0.0501(15) 0.0311(12) 0.0294(12) -0.0001(10) 0.0017(11) -0.0062(11)
C11 0.0475(15) 0.0359(13) 0.0289(13) -0.0025(10) -0.0022(11) -0.0062(11)
C12 0.0429(14) 0.0377(14) 0.0361(14) 0.0006(11) 0.0022(11) -0.0026(11)
C13 0.0502(15) 0.0384(14) 0.0290(13) -0.0012(10) 0.0028(11) 0.0012(12)
C14 0.0592(17) 0.0370(14) 0.0329(13) -0.0058(11) -0.0081(12) -0.0028(12)
C15 0.0519(17) 0.0398(15) 0.0380(14) -0.0031(11) -0.0008(12) -0.0117(13)
C16 0.068(2) 0.102(3) 0.058(2) -0.010(2) 0.003(2) -0.043(3)
C17 0.080(3) 0.070(2) 0.0418(18) 0.0140(17) -0.0032(18) -0.011(2)
C18 0.068(2) 0.081(3) 0.068(3) -0.030(2) -0.0182(19) -0.007(2)

loop_
_atom_type_symbol
_atom_type_description
_atom_type_scat_dispersion_real
_atom_type_scat_dispersion_imag
_atom_type_scat_source
C C 0.0033 0.0016 'International Tables Vol C Tables 4.2.6.8 and 6.1.1.4'
H H 0.0000 0.0000 'International Tables Vol C Tables 4.2.6.8 and 6.1.1.4'
Cl Cl 0.1484 0.1585 'International Tables Vol C Tables 4.2.6.8 and 6.1.1.4'
N N 0.0061 0.0033 'International Tables Vol C Tables 4.2.6.8 and 6.1.1.4'
O O 0.0106 0.0060 'International Tables Vol C Tables 4.2.6.8 and 6.1.1.4'

loop_
_geom_angle_atom_site_label_1
_geom_angle_atom_site_label_2
_geom_angle_atom_site_label_3
_geom_angle
C12 O1 C16 118.1(2)
C13 O2 C17 115.2(3)
C14 O3 C18 117.0(3)
H4A O4 H4B 82(3)
C1 N1 C8 120.6(2)
C3 N2 C10 125.3(2)
C3 N2 H2A 119(3)
C10 N2 H2A 115(3)
N1 C1 C2 122.5(3)
N1 C1 H1A 116(2)
C2 C1 H1A 121(2)
C1 C2 C3 120.4(3)
C1 C2 H2 120.8(17)
C3 C2 H2 118.7(17)
N2 C3 C2 122.2(2)
N2 C3 C9 120.7(2)
C2 C3 C9 117.0(2)
C5 C4 C9 121.5(3)
C5 C4 H4 120(2)
C9 C4 H4 118(2)
C4 C5 C6 119.1(3)
C4 C5 H5 120(2)
C6 C5 H5 121(2)
C7 C6 C5 122.2(3)
C7 C6 Cl1 119.9(2)
C5 C6 Cl1 117.8(2)
C6 C7 C8 118.7(3)
C6 C7 H7 122(2)
C8 C7 H7 119(2)
N1 C8 C9 120.2(2)
N1 C8 C7 118.7(2)
C9 C8 C7 121.2(3)
C8 C9 C4 117.3(2)
C8 C9 C3 119.2(2)
C4 C9 C3 123.4(2)
C15 C10 C11 122.1(2)
C15 C10 N2 119.9(2)
C11 C10 N2 118.1(2)
C10 C11 C12 118.9(3)
C10 C11 H11 122(2)
C12 C11 H11 119(2)
O1 C12 C11 124.3(3)
O1 C12 C13 115.3(2)
C11 C12 C13 120.4(3)
O2 C13 C12 119.5(3)
O2 C13 C14 121.1(3)
C12 C13 C14 119.4(2)
O3 C14 C15 124.8(3)
O3 C14 C13 115.3(2)
C15 C14 C13 119.9(3)
C10 C15 C14 119.1(3)
C10 C15 H15 122.7(19)
C14 C15 H15 118.1(19)
O1 C16 H16A 111(3)
O1 C16 H16B 112(3)
H16A C16 H16B 104(4)
O1 C16 H16C 108(3)
H16A C16 H16C 113(4)
H16B C16 H16C 109(4)
O2 C17 H17A 110(3)
O2 C17 H17B 110(3)
H17A C17 H17B 108(4)
O2 C17 H17C 114(3)
H17A C17 H17C 107(4)
H17B C17 H17C 108(4)
O3 C18 H18A 103(2)
O3 C18 H18B 111(2)
H18A C18 H18B 113(3)
O3 C18 H18C 111(2)
H18A C18 H18C 102(3)
H18B C18 H18C 115(4)

loop_
_geom_bond_atom_site_label_1
_geom_bond_atom_site_label_2
_geom_bond_distance
Cl1 C6 1.734(3)
Cl2 H12A 1.08(6)
O1 C12 1.365(3)
O1 C16 1.419(5)
O2 C13 1.367(3)
O2 C17 1.419(4)
O3 C14 1.361(3)
O3 C18 1.431(5)
O4 H4A 0.97(5)
O4 H4B 1.21(2)
N1 C1 1.341(4)
N1 C8 1.369(3)
N2 C3 1.330(3)
N2 C10 1.438(3)
N2 H2A 0.78(4)
C1 C2 1.360(4)
C1 H1A 0.96(4)
C2 C3 1.410(4)
C2 H2 0.99(3)
C3 C9 1.441(3)
C4 C5 1.360(4)
C4 C9 1.412(4)
C4 H4 0.95(4)
C5 C6 1.400(4)
C5 H5 0.99(4)
C6 C7 1.347(4)
C7 C8 1.406(4)
C7 H7 0.92(3)
C8 C9 1.404(4)
C10 C15 1.374(4)
C10 C11 1.378(4)
C11 C12 1.383(4)
C11 H11 0.87(3)
C12 C13 1.394(4)
C13 C14 1.397(4)
C14 C15 1.389(4)
C15 H15 0.93(3)
C16 H16A 0.94(5)
C16 H16B 0.94(4)
C16 H16C 0.95(5)
C17 H17A 0.96(5)
C17 H17B 0.89(4)
C17 H17C 1.04(5)
C18 H18A 0.97(4)
C18 H18B 0.87(4)
C18 H18C 1.01(5)

loop_
_geom_torsion_atom_site_label_1
_geom_torsion_atom_site_label_2
_geom_torsion_atom_site_label_3
_geom_torsion_atom_site_label_4
_geom_torsion
C8 N1 C1 C2 1.1(4)
N1 C1 C2 C3 -0.3(5)
C10 N2 C3 C2 -1.9(4)
C10 N2 C3 C9 179.1(2)
C1 C2 C3 N2 -179.6(3)
C1 C2 C3 C9 -0.5(4)
C9 C4 C5 C6 0.5(5)
C4 C5 C6 C7 1.7(5)
C4 C5 C6 Cl1 -178.8(2)
C5 C6 C7 C8 -2.3(4)
Cl1 C6 C7 C8 178.1(2)
C1 N1 C8 C9 -0.9(4)
C1 N1 C8 C7 178.5(3)
C6 C7 C8 N1 -178.6(2)
C6 C7 C8 C9 0.9(4)
N1 C8 C9 C4 -179.4(2)
C7 C8 C9 C4 1.1(4)
N1 C8 C9 C3 0.0(4)
C7 C8 C9 C3 -179.4(2)
C5 C4 C9 C8 -1.8(4)
C5 C4 C9 C3 178.8(3)
N2 C3 C9 C8 179.8(2)
C2 C3 C9 C8 0.7(4)
N2 C3 C9 C4 -0.8(4)
C2 C3 C9 C4 -179.9(3)
C3 N2 C10 C15 -61.4(4)
C3 N2 C10 C11 120.5(3)
C15 C10 C11 C12 1.3(4)
N2 C10 C11 C12 179.4(2)
C16 O1 C12 C11 8.7(5)
C16 O1 C12 C13 -171.7(3)
C10 C11 C12 O1 -178.3(2)
C10 C11 C12 C13 2.2(4)
C17 O2 C13 C12 103.3(3)
C17 O2 C13 C14 -78.8(4)
O1 C12 C13 O2 -6.2(4)
C11 C12 C13 O2 173.4(2)
O1 C12 C13 C14 175.9(2)
C11 C12 C13 C14 -4.5(4)
C18 O3 C14 C15 -7.4(4)
C18 O3 C14 C13 173.8(3)
O2 C13 C14 O3 4.5(4)
C12 C13 C14 O3 -177.7(2)
O2 C13 C14 C15 -174.3(2)
C12 C13 C14 C15 3.5(4)
C11 C10 C15 C14 -2.3(4)
N2 C10 C15 C14 179.6(2)
O3 C14 C15 C10 -178.8(3)
C13 C14 C15 C10 -0.1(4)
